data_4086361
loop_
_publ_author_name
'Chen, Yang'
'Fang, Xiangdong'
'Dan, Wenyan'

_publ_section_title
;
 1,2-Azaborolyl-Ligated Titanium(IV) Half-Metallocenes: Synthesis,
 Characterization, and Catalytic Activity in Ethylene Polymerization
;
_journal_issue 1
_journal_name_full Organometallics
_journal_page_first 15
_journal_paper_doi 10.1021/acs.organomet.5b00779
_journal_volume 35
_journal_year 2016
_chemical_formula_sum 'C22 H46 B Cl2 N2 P Ti'
_chemical_formula_weight 499.19
_chemical_name_systematic
; 
 ? 
;
_space_group_IT_number 15
_symmetry_cell_setting monoclinic
_symmetry_space_group_name_Hall '-C 2yc'
_symmetry_space_group_name_H-M 'C 1 2/c 1'
_atom_sites_solution_hydrogens geom
_atom_sites_solution_primary direct
_atom_sites_solution_secondary difmap
_audit_creation_method SHELXL-97
_cell_angle_alpha 90.00
_cell_angle_beta 119.045(4)
_cell_angle_gamma 90.00
_cell_formula_units_Z 8
_cell_length_a 29.391(7)
_cell_length_b 12.383(3)
_cell_length_c 17.599(4)
_cell_measurement_temperature 200(2)
_cell_volume 5600(2)
_computing_structure_refinement 'SHELXL-97 (Sheldrick, 1997)'
_computing_structure_solution 'SHELXS-97 (Sheldrick, 1990)'
_diffrn_ambient_temperature 200(2)
_diffrn_measured_fraction_theta_full 0.981
_diffrn_measured_fraction_theta_max 0.981
_diffrn_radiation_monochromator graphite
_diffrn_radiation_source 'fine-focus sealed tube'
_diffrn_radiation_type MoK\a
_diffrn_radiation_wavelength 0.71073
_diffrn_reflns_av_R_equivalents 0.0483
_diffrn_reflns_av_sigmaI/netI 0.0409
_diffrn_reflns_limit_h_max 42
_diffrn_reflns_limit_h_min -42
_diffrn_reflns_limit_k_max 17
_diffrn_reflns_limit_k_min -17
_diffrn_reflns_limit_l_max 25
_diffrn_reflns_limit_l_min -25
_diffrn_reflns_number 40282
_diffrn_reflns_theta_full 30.91
_diffrn_reflns_theta_max 30.91
_diffrn_reflns_theta_min 2.88
_exptl_absorpt_coefficient_mu 0.565
_exptl_absorpt_correction_T_max 0.9562
_exptl_absorpt_correction_T_min 0.8355
_exptl_absorpt_correction_type empirical
_exptl_absorpt_process_details 'APEX II'
_exptl_crystal_colour red
_exptl_crystal_density_diffrn 1.184
_exptl_crystal_density_method 'not measured'
_exptl_crystal_description block
_exptl_crystal_F_000 2144
_exptl_crystal_size_max 0.33
_exptl_crystal_size_mid 0.19
_exptl_crystal_size_min 0.08
_refine_diff_density_max 0.618
_refine_diff_density_min -0.360
_refine_diff_density_rms 0.058
_refine_ls_extinction_method none
_refine_ls_goodness_of_fit_ref 1.145
_refine_ls_hydrogen_treatment constr
_refine_ls_matrix_type full
_refine_ls_number_parameters 262
_refine_ls_number_reflns 8684
_refine_ls_number_restraints 0
_refine_ls_restrained_S_all 1.145
_refine_ls_R_factor_all 0.0675
_refine_ls_R_factor_gt 0.0433
_refine_ls_shift/su_max 0.001
_refine_ls_shift/su_mean 0.000
_refine_ls_structure_factor_coef Fsqd
_refine_ls_weighting_details 'calc w=1/[\s^2^(Fo^2^)+(0.0357P)^2^+3.2742P] where P=(Fo^2^+2Fc^2^)/3'
_refine_ls_weighting_scheme calc
_refine_ls_wR_factor_gt 0.0991
_refine_ls_wR_factor_ref 0.1084
_reflns_number_gt 6260
_reflns_number_total 8684
_reflns_threshold_expression >2sigma(I)
_cod_data_source_file om5b00779_si_005.cif
_cod_data_source_block ti-0717_0m
_cod_depositor_comments 'Adding full bibliography for 4086356--4086361.cif.'
_cod_original_sg_symbol_H-M C2/c
_cod_database_code 4086361

loop_
_symmetry_equiv_pos_as_xyz
'x, y, z'
'-x, y, -z+1/2'
'x+1/2, y+1/2, z'
'-x+1/2, y+1/2, -z+1/2'
'-x, -y, -z'
'x, -y, z-1/2'
'-x+1/2, -y+1/2, -z'
'x+1/2, -y+1/2, z-1/2'

loop_
_atom_site_label
_atom_site_type_symbol
_atom_site_fract_x
_atom_site_fract_y
_atom_site_fract_z
_atom_site_U_iso_or_equiv
_atom_site_adp_type
_atom_site_occupancy
_atom_site_symmetry_multiplicity
_atom_site_calc_flag
_atom_site_refinement_flags
Ti1 Ti 0.379580(11) 0.71325(3) -0.064532(19) 0.02584(8) Uani 1 1 d .
Cl1 Cl 0.38939(3) 0.62763(5) -0.17295(4) 0.05649(17) Uani 1 1 d .
Cl2 Cl 0.299478(18) 0.79548(4) -0.13668(3) 0.04391(13) Uani 1 1 d .
P1 P 0.341513(18) 0.49462(4) 0.00104(3) 0.02924(10) Uani 1 1 d .
N1 N 0.42965(6) 0.87098(13) -0.07349(10) 0.0358(4) Uani 1 1 d .
N2 N 0.36688(5) 0.60162(12) -0.01511(9) 0.0283(3) Uani 1 1 d .
B1 B 0.40658(9) 0.91121(19) -0.02115(16) 0.0392(5) Uani 1 1 d .
C3 C 0.46222(7) 0.78393(17) -0.03020(13) 0.0378(4) Uani 1 1 d .
H3A H 0.4865 0.7496 -0.0478 0.045 Uiso 1 1 calc R
C11 C 0.29769(7) 0.53858(17) 0.04599(13) 0.0365(4) Uani 1 1 d .
C12 C 0.39714(8) 0.40965(18) 0.08163(14) 0.0443(5) Uani 1 1 d .
C1 C 0.42635(7) 0.83180(16) 0.05423(12) 0.0345(4) Uani 1 1 d .
C2 C 0.46279(7) 0.76365(16) 0.04709(12) 0.0360(4) Uani 1 1 d .
C13 C 0.30318(9) 0.41979(17) -0.10494(14) 0.0437(5) Uani 1 1 d .
C22 C 0.27191(9) 0.50082(19) -0.17815(13) 0.0502(6) Uani 1 1 d .
H22A H 0.2521 0.4619 -0.2331 0.075 Uiso 1 1 calc R
H22B H 0.2958 0.5516 -0.1834 0.075 Uiso 1 1 calc R
H22C H 0.2479 0.5406 -0.1647 0.075 Uiso 1 1 calc R
C15 C 0.32363(9) 0.63269(19) 0.10985(15) 0.0494(5) Uani 1 1 d .
H15A H 0.3010 0.6559 0.1333 0.074 Uiso 1 1 calc R
H15B H 0.3291 0.6932 0.0793 0.074 Uiso 1 1 calc R
H15C H 0.3572 0.6089 0.1575 0.074 Uiso 1 1 calc R
C7 C 0.42829(8) 0.92056(19) -0.15276(13) 0.0444(5) Uani 1 1 d .
C14 C 0.24693(8) 0.58599(19) -0.02751(15) 0.0477(5) Uani 1 1 d .
H14A H 0.2243 0.6085 -0.0040 0.072 Uiso 1 1 calc R
H14B H 0.2291 0.5311 -0.0725 0.072 Uiso 1 1 calc R
H14C H 0.2551 0.6486 -0.0529 0.072 Uiso 1 1 calc R
C9 C 0.37275(9) 0.9201(2) -0.22872(14) 0.0575(7) Uani 1 1 d .
H9A H 0.3606 0.8454 -0.2437 0.086 Uiso 1 1 calc R
H9B H 0.3721 0.9556 -0.2790 0.086 Uiso 1 1 calc R
H9C H 0.3499 0.9590 -0.2121 0.086 Uiso 1 1 calc R
C6 C 0.49971(8) 0.6843(2) 0.11290(15) 0.0555(6) Uani 1 1 d .
H6A H 0.5319 0.7215 0.1533 0.083 Uiso 1 1 calc R
H6B H 0.5077 0.6266 0.0830 0.083 Uiso 1 1 calc R
H6C H 0.4836 0.6531 0.1453 0.083 Uiso 1 1 calc R
C19 C 0.42117(8) 0.4660(2) 0.17031(14) 0.0536(6) Uani 1 1 d .
H19A H 0.4503 0.4227 0.2131 0.080 Uiso 1 1 calc R
H19B H 0.3948 0.4735 0.1888 0.080 Uiso 1 1 calc R
H19C H 0.4338 0.5376 0.1657 0.080 Uiso 1 1 calc R
C5 C 0.41977(10) 0.8353(2) 0.13387(14) 0.0560(6) Uani 1 1 d .
H5A H 0.4432 0.8898 0.1743 0.084 Uiso 1 1 calc R
H5B H 0.4282 0.7644 0.1622 0.084 Uiso 1 1 calc R
H5C H 0.3837 0.8539 0.1170 0.084 Uiso 1 1 calc R
C17 C 0.43983(9) 0.4056(2) 0.05452(17) 0.0580(6) Uani 1 1 d .
H17A H 0.4689 0.3612 0.0960 0.087 Uiso 1 1 calc R
H17B H 0.4522 0.4789 0.0540 0.087 Uiso 1 1 calc R
H17C H 0.4254 0.3740 -0.0037 0.087 Uiso 1 1 calc R
C16 C 0.28395(9) 0.4483(2) 0.09108(15) 0.0508(6) Uani 1 1 d .
H16A H 0.2611 0.4771 0.1124 0.076 Uiso 1 1 calc R
H16B H 0.3159 0.4203 0.1401 0.076 Uiso 1 1 calc R
H16C H 0.2660 0.3899 0.0496 0.076 Uiso 1 1 calc R
C20 C 0.26548(10) 0.3348(2) -0.10189(17) 0.0608(7) Uani 1 1 d .
H20A H 0.2467 0.2987 -0.1584 0.091 Uiso 1 1 calc R
H20B H 0.2405 0.3706 -0.0885 0.091 Uiso 1 1 calc R
H20C H 0.2853 0.2812 -0.0569 0.091 Uiso 1 1 calc R
C18 C 0.38194(11) 0.2934(2) 0.0919(2) 0.0676(8) Uani 1 1 d .
H18A H 0.4129 0.2545 0.1346 0.101 Uiso 1 1 calc R
H18B H 0.3671 0.2561 0.0358 0.101 Uiso 1 1 calc R
H18C H 0.3561 0.2957 0.1119 0.101 Uiso 1 1 calc R
C21 C 0.34003(11) 0.3624(2) -0.13095(17) 0.0641(7) Uani 1 1 d .
H21A H 0.3195 0.3242 -0.1860 0.096 Uiso 1 1 calc R
H21B H 0.3617 0.3105 -0.0856 0.096 Uiso 1 1 calc R
H21C H 0.3624 0.4159 -0.1377 0.096 Uiso 1 1 calc R
C8 C 0.46428(10) 0.8602(2) -0.17825(17) 0.0663(8) Uani 1 1 d .
H8A H 0.4523 0.7855 -0.1934 0.100 Uiso 1 1 calc R
H8B H 0.4998 0.8607 -0.1293 0.100 Uiso 1 1 calc R
H8C H 0.4638 0.8958 -0.2284 0.100 Uiso 1 1 calc R
C10 C 0.44723(11) 1.0384(2) -0.12936(17) 0.0709(8) Uani 1 1 d .
H10A H 0.4829 1.0389 -0.0807 0.106 Uiso 1 1 calc R
H10B H 0.4244 1.0773 -0.1127 0.106 Uiso 1 1 calc R
H10C H 0.4465 1.0737 -0.1798 0.106 Uiso 1 1 calc R
C4 C 0.37252(10) 1.0155(2) -0.03642(19) 0.0622(7) Uani 1 1 d .
H4A H 0.3953 1.0782 -0.0117 0.093 Uiso 1 1 calc R
H4B H 0.3511 1.0066 -0.0082 0.093 Uiso 1 1 calc R
H4C H 0.3499 1.0265 -0.0989 0.093 Uiso 1 1 calc R

loop_
_atom_site_aniso_label
_atom_site_aniso_U_11
_atom_site_aniso_U_22
_atom_site_aniso_U_33
_atom_site_aniso_U_23
_atom_site_aniso_U_13
_atom_site_aniso_U_12
Ti1 0.02484(14) 0.03078(16) 0.02241(14) -0.00164(12) 0.01186(11) -0.00476(12)
Cl1 0.0728(4) 0.0677(4) 0.0484(3) -0.0226(3) 0.0447(3) -0.0228(3)
Cl2 0.0315(2) 0.0465(3) 0.0494(3) 0.0164(2) 0.0163(2) 0.0048(2)
P1 0.0294(2) 0.0284(2) 0.0306(2) 0.00337(18) 0.01516(18) -0.00077(18)
N1 0.0352(8) 0.0405(9) 0.0312(8) 0.0005(7) 0.0156(7) -0.0104(7)
N2 0.0269(7) 0.0312(8) 0.0273(7) 0.0005(6) 0.0135(6) -0.0021(6)
B1 0.0330(11) 0.0312(11) 0.0479(13) -0.0090(9) 0.0153(10) -0.0090(9)
C3 0.0271(8) 0.0470(12) 0.0381(10) -0.0014(9) 0.0150(8) -0.0039(8)
C11 0.0302(9) 0.0427(11) 0.0423(11) 0.0042(8) 0.0220(8) -0.0016(8)
C12 0.0406(11) 0.0422(12) 0.0510(12) 0.0178(10) 0.0230(10) 0.0113(9)
C1 0.0347(9) 0.0394(10) 0.0289(9) -0.0091(8) 0.0149(8) -0.0123(8)
C2 0.0274(9) 0.0424(11) 0.0317(9) -0.0008(8) 0.0091(7) -0.0102(8)
C13 0.0528(12) 0.0356(11) 0.0415(11) -0.0076(9) 0.0219(10) -0.0142(9)
C22 0.0545(13) 0.0519(13) 0.0334(10) -0.0061(9) 0.0128(10) -0.0208(11)
C15 0.0460(12) 0.0580(14) 0.0564(13) -0.0119(11) 0.0344(11) -0.0050(10)
C7 0.0397(11) 0.0544(13) 0.0366(10) 0.0081(9) 0.0165(9) -0.0112(9)
C14 0.0336(10) 0.0541(14) 0.0576(13) 0.0115(11) 0.0237(10) 0.0050(9)
C9 0.0438(12) 0.0811(18) 0.0355(11) 0.0140(11) 0.0097(10) -0.0171(12)
C6 0.0347(11) 0.0630(15) 0.0494(13) 0.0109(11) 0.0052(10) -0.0039(10)
C19 0.0378(11) 0.0767(17) 0.0402(12) 0.0237(11) 0.0141(10) 0.0071(11)
C5 0.0651(15) 0.0703(17) 0.0396(12) -0.0212(11) 0.0309(11) -0.0262(13)
C17 0.0469(13) 0.0613(16) 0.0736(17) 0.0131(13) 0.0354(13) 0.0198(11)
C16 0.0450(12) 0.0637(15) 0.0523(13) 0.0134(11) 0.0305(11) -0.0040(11)
C20 0.0712(16) 0.0445(13) 0.0614(15) -0.0065(11) 0.0280(13) -0.0269(12)
C18 0.0725(17) 0.0444(14) 0.088(2) 0.0294(13) 0.0407(16) 0.0163(13)
C21 0.089(2) 0.0508(15) 0.0630(16) -0.0178(12) 0.0452(15) -0.0092(14)
C8 0.0598(15) 0.098(2) 0.0555(15) 0.0110(14) 0.0395(13) -0.0036(14)
C10 0.0809(18) 0.0674(18) 0.0558(15) 0.0093(13) 0.0264(14) -0.0383(15)
C4 0.0654(16) 0.0435(14) 0.0844(19) -0.0080(13) 0.0416(15) -0.0015(12)

loop_
_atom_type_symbol
_atom_type_description
_atom_type_scat_dispersion_real
_atom_type_scat_dispersion_imag
_atom_type_scat_source
C C 0.0033 0.0016 'International Tables Vol C Tables 4.2.6.8 and 6.1.1.4'
H H 0.0000 0.0000 'International Tables Vol C Tables 4.2.6.8 and 6.1.1.4'
B B 0.0013 0.0007 'International Tables Vol C Tables 4.2.6.8 and 6.1.1.4'
N N 0.0061 0.0033 'International Tables Vol C Tables 4.2.6.8 and 6.1.1.4'
P P 0.1023 0.0942 'International Tables Vol C Tables 4.2.6.8 and 6.1.1.4'
Cl Cl 0.1484 0.1585 'International Tables Vol C Tables 4.2.6.8 and 6.1.1.4'
Ti Ti 0.2776 0.4457 'International Tables Vol C Tables 4.2.6.8 and 6.1.1.4'

loop_
_geom_angle_atom_site_label_1
_geom_angle_atom_site_label_2
_geom_angle_atom_site_label_3
_geom_angle
N2 Ti1 Cl2 102.35(5)
N2 Ti1 Cl1 100.81(5)
Cl2 Ti1 Cl1 104.53(3)
N2 Ti1 C2 100.28(7)
Cl2 Ti1 C2 135.41(6)
Cl1 Ti1 C2 108.26(6)
N2 Ti1 C3 126.82(7)
Cl2 Ti1 C3 128.73(6)
Cl1 Ti1 C3 81.78(5)
C2 Ti1 C3 33.83(7)
N2 Ti1 C1 102.77(7)
Cl2 Ti1 C1 102.27(5)
Cl1 Ti1 C1 139.24(5)
C2 Ti1 C1 34.84(7)
C3 Ti1 C1 57.47(7)
N2 Ti1 N1 156.23(6)
Cl2 Ti1 N1 95.48(5)
Cl1 Ti1 N1 89.61(4)
C2 Ti1 N1 56.01(6)
C3 Ti1 N1 33.25(6)
C1 Ti1 N1 57.59(6)
N2 Ti1 B1 134.99(8)
Cl2 Ti1 B1 80.08(6)
Cl1 Ti1 B1 122.37(6)
C2 Ti1 B1 57.02(7)
C3 Ti1 B1 56.10(7)
C1 Ti1 B1 35.53(7)
N1 Ti1 B1 33.66(7)
N2 P1 C12 106.59(9)
N2 P1 C13 109.54(8)
C12 P1 C13 110.70(11)
N2 P1 C11 107.74(8)
C12 P1 C11 111.41(9)
C13 P1 C11 110.72(10)
C3 N1 B1 108.79(16)
C3 N1 C7 121.49(17)
B1 N1 C7 128.97(18)
C3 N1 Ti1 68.32(10)
B1 N1 Ti1 76.13(11)
C7 N1 Ti1 128.74(12)
P1 N2 Ti1 162.99(10)
N1 B1 C1 103.30(17)
N1 B1 C4 128.2(2)
C1 B1 C4 128.4(2)
N1 B1 Ti1 70.20(10)
C1 B1 Ti1 64.89(10)
C4 B1 Ti1 130.61(15)
C2 C3 N1 110.88(18)
C2 C3 Ti1 72.74(11)
N1 C3 Ti1 78.44(10)
C16 C11 C14 108.75(16)
C16 C11 C15 109.58(18)
C14 C11 C15 105.01(18)
C16 C11 P1 114.26(15)
C14 C11 P1 109.73(14)
C15 C11 P1 109.10(13)
C19 C12 C17 106.71(19)
C19 C12 C18 108.72(19)
C17 C12 C18 109.3(2)
C19 C12 P1 108.38(15)
C17 C12 P1 108.93(15)
C18 C12 P1 114.52(16)
C2 C1 C5 122.96(19)
C2 C1 B1 107.04(17)
C5 C1 B1 128.7(2)
C2 C1 Ti1 72.10(10)
C5 C1 Ti1 123.82(14)
B1 C1 Ti1 79.58(11)
C3 C2 C1 109.40(17)
C3 C2 C6 122.6(2)
C1 C2 C6 127.94(19)
C3 C2 Ti1 73.43(11)
C1 C2 Ti1 73.06(10)
C6 C2 Ti1 122.48(14)
C22 C13 C21 105.85(19)
C22 C13 C20 109.04(19)
C21 C13 C20 108.36(19)
C22 C13 P1 109.56(14)
C21 C13 P1 110.60(16)
C20 C13 P1 113.16(15)
N1 C7 C9 110.20(16)
N1 C7 C8 111.18(18)
C9 C7 C8 109.8(2)
N1 C7 C10 107.09(18)
C9 C7 C10 109.3(2)
C8 C7 C10 109.2(2)

loop_
_geom_bond_atom_site_label_1
_geom_bond_atom_site_label_2
_geom_bond_distance
Ti1 N2 1.7670(15)
Ti1 Cl2 2.2998(7)
Ti1 Cl1 2.3201(7)
Ti1 C2 2.3589(18)
Ti1 C3 2.3676(19)
Ti1 C1 2.3714(18)
Ti1 N1 2.4961(16)
Ti1 B1 2.576(2)
P1 N2 1.6118(15)
P1 C12 1.882(2)
P1 C13 1.889(2)
P1 C11 1.8894(19)
N1 C3 1.397(3)
N1 B1 1.470(3)
N1 C7 1.507(2)
B1 C1 1.522(3)
B1 C4 1.575(3)
C3 C2 1.375(3)
C11 C16 1.534(3)
C11 C14 1.539(3)
C11 C15 1.540(3)
C12 C19 1.533(3)
C12 C17 1.544(3)
C12 C18 1.544(3)
C1 C2 1.416(3)
C1 C5 1.506(3)
C2 C6 1.505(3)
C13 C22 1.537(3)
C13 C21 1.539(3)
C13 C20 1.548(3)
C7 C9 1.528(3)
C7 C8 1.529(3)
C7 C10 1.544(3)
